data_8103635
loop_
_publ_author_name
'Tamazyan, R.'
'Kuz'micheva, G.M.'
'Arnold, H.'
'Molchanov, V.N.'
'Vasil'eva, I.G.'

_publ_section_title
;
 Contribution to the crystal chemistry of rare earth chalcogenides.
 III.The crystal structure and twinning of Sm S1.9
;
_journal_name_full 'Zeitschrift fuer Kristallographie (149,1979-)'
_journal_page_first 346
_journal_page_last 351
_journal_volume 215
_journal_year 2000
_chemical_formula_sum 'S1.9 Sm'
_chemical_name_systematic 'Sm S1.9'
_space_group_IT_number 86
_symmetry_space_group_name_Hall '-P 4bc'
_symmetry_space_group_name_H-M 'P 42/n :2'
_cell_angle_alpha 90
_cell_angle_beta 90
_cell_angle_gamma 90
_cell_formula_units_Z 20
_cell_length_a 8.818
_cell_length_b 8.818
_cell_length_c 15.928
_cell_volume 1238.515
_citation_journal_id_ASTM ZEKRDZ
_cod_data_source_file Tamazyan_ZEKRDZ_2000_811.cif
_cod_data_source_block S1.9Sm1
_cod_original_cell_volume 1238.516
_cod_original_formula_sum 'S1.9 Sm1'
_cod_database_code 8103635

loop_
_symmetry_equiv_pos_as_xyz
x,y,z
-y,x+1/2,z+1/2
-x+1/2,-y+1/2,z
y+1/2,-x,z+1/2
-x,-y,-z
y,-x-1/2,-z-1/2
x-1/2,y-1/2,-z
-y-1/2,x,-z-1/2

loop_
_atom_site_label
_atom_site_type_symbol
_atom_site_fract_x
_atom_site_fract_y
_atom_site_fract_z
_atom_site_occupancy
_atom_site_U_iso_or_equiv
S6 S-2 0.25 0.25 0.75 1 0.0
S2 S-2 0.54852 0.84823 0.07405 1 0.0
S1 S-2 0.55348 0.85168 0.56202 1 0.0
Sm3 Sm+3 0.55508 0.85422 0.89745 1 0.0
Sm1 Sm+3 0.25 0.75 0.11397 1 0.0
S5 S-1 0.30336 0.97166 0.24953 1 0.0
S3 S-2 0.75 0.25 0.06604 1 0.0
S4 S-1 0.38463 0.9239 0.74993 1 0.0
Sm2 Sm+3 0.5411 0.84851 0.37742 1 0.0
